data_7200858
loop_
_publ_author_name
'Fabbiani, Francesca P. A.'
'Dittrich, Birger'
'Florence, Alastair J.'
'Gelbrich, Thomas'
'Hursthouse, Michael B.'
'Kuhs, Werner F.'
'Shankland, Norman'
'Sowa, Heidrun'

_publ_section_title
;
 Crystal structures with a challenge: high-pressure crystallisation of
 ciprofloxacin sodium salts and their recovery to ambient pressure
;
_journal_issue 7
_journal_name_full CrystEngComm
_journal_page_first 1396
_journal_paper_doi 10.1039/b822987b
_journal_volume 11
_journal_year 2009
_chemical_compound_source
;
recovery of 4 to ambient pressure, second 100 K data collection
;
_chemical_formula_moiety 'C17 H17 F N3 O3, 5(H2 O), NA'
_chemical_formula_sum 'C34 H54 F2 N6 Na2 O16'
_chemical_formula_weight 886.80
_space_group_IT_number 2
_symmetry_cell_setting triclinic
_symmetry_space_group_name_Hall '-P 1'
_symmetry_space_group_name_H-M 'P -1'
_atom_sites_solution_hydrogens mixed
_atom_sites_solution_primary
;
'Starting from fract. coordinates of 4'
;
_cell_angle_alpha 89.643(6)
_cell_angle_beta 103.304(6)
_cell_angle_gamma 88.861(6)
_cell_formula_units_Z 1
_cell_length_a 9.624(3)
_cell_length_b 9.493(3)
_cell_length_c 11.471(4)
_cell_measurement_reflns_used 1718
_cell_measurement_temperature 100
_cell_measurement_theta_max 21
_cell_measurement_theta_min 2
_cell_volume 1019.6(6)
_computing_cell_refinement 'Apex2 (Bruker AXS, 2006)'
_computing_data_collection 'Apex2 (Bruker AXS, 2006)'
_computing_data_reduction 'Apex2 (Bruker AXS, 2006)'
_computing_molecular_graphics MERCURY
_computing_publication_material 'CRYSTALS (Betteridge et al., 2003), PLATON, XCIF, ENCIFER'
_computing_structure_refinement 'CRYSTALS (Betteridge et al., 2003)'
_computing_structure_solution 'Starting from fract. coordinates of 4'
_diffrn_ambient_temperature 100
_diffrn_measured_fraction_theta_full 0.995
_diffrn_measured_fraction_theta_max 0.991
_diffrn_measurement_device 'Bruker Apex2'
_diffrn_measurement_device_type Area
_diffrn_measurement_method \w
_diffrn_radiation_monochromator graphite
_diffrn_radiation_type 'Mo K\a'
_diffrn_radiation_wavelength 0.71073
_diffrn_reflns_av_R_equivalents 0.051
_diffrn_reflns_limit_h_max 9
_diffrn_reflns_limit_h_min -9
_diffrn_reflns_limit_k_max 9
_diffrn_reflns_limit_k_min -9
_diffrn_reflns_limit_l_max 11
_diffrn_reflns_limit_l_min -11
_diffrn_reflns_number 7265
_diffrn_reflns_theta_full 20.206
_diffrn_reflns_theta_max 20.831
_diffrn_reflns_theta_min 1.824
_diffrn_standards_number 0
_exptl_absorpt_coefficient_mu 0.137
_exptl_absorpt_correction_T_max 0.99
_exptl_absorpt_correction_T_min 0.83
_exptl_absorpt_correction_type multi-scan
_exptl_absorpt_process_details 'based on symmetry-related measuraments'
_exptl_crystal_colour colourless
_exptl_crystal_density_diffrn 1.444
_exptl_crystal_density_method 'not measured'
_exptl_crystal_description block
_exptl_crystal_F_000 468
_exptl_crystal_size_max 0.15
_exptl_crystal_size_mid 0.08
_exptl_crystal_size_min 0.05
_refine_diff_density_max 0.52
_refine_diff_density_min -0.45
_refine_ls_extinction_method None
_refine_ls_goodness_of_fit_ref 1.0012
_refine_ls_hydrogen_treatment noref
_refine_ls_matrix_type full
_refine_ls_number_parameters 270
_refine_ls_number_reflns 2119
_refine_ls_number_restraints 66
_refine_ls_R_factor_all 0.0798
_refine_ls_R_factor_gt 0.0542
_refine_ls_shift/su_max 0.000142
_refine_ls_structure_factor_coef Fsqd
_refine_ls_weighting_details
;
Method= Modified Sheldrick
w=1/[\s^2^(F^2^) + ( 0.03P)^2^ + 4.81P]
,where P=(max(Fo^2^,0) + 2Fc^2^)/3
;
_refine_ls_weighting_scheme calc
_refine_ls_wR_factor_all 0.1360
_refine_ls_wR_factor_gt 0.1242
_refine_ls_wR_factor_ref 0.1360
_reflns_limit_h_max 9
_reflns_limit_h_min -9
_reflns_limit_k_max 9
_reflns_limit_k_min -9
_reflns_limit_l_max 11
_reflns_limit_l_min 0
_reflns_number_gt 1572
_reflns_number_total 2130
_reflns_threshold_expression I>2.0\s(I)
_oxford_diffrn_Wilson_B_factor 1.10
_oxford_diffrn_Wilson_scale 3.21
_oxford_refine_ls_r_factor_ref 0.0798
_oxford_refine_ls_scale 0.5109(16)
_oxford_reflns_number_all 2119
_oxford_reflns_threshold_expression_ref I>-10.0\s(I)
_cod_data_source_file b822987b.txt
_cod_data_source_block 6
_cod_depositor_comments
;
The following automatic conversions were performed:
'_symmetry_cell_setting' value 'Triclinic' changed to 'triclinic'
according to '/home/saulius/struct/CIF-dictionaries/cif_core.dic'
dictionary named 'cif_core.dic' version 2.4.1 from 2010-06-29.

Automatic conversion script
Id: cif_fix_enum 1527 2010-12-29 10:47:43Z saulius 

The following automatic conversions were performed:

'_atom_sites_solution_hydrogens' value 'geom+difmap' was changed to
'mixed'.

Automatic conversion script
Id: cif_fix_values 6452 2018-10-05 10:23:21Z andrius 

2024-04-09
Z value and formula fixed to values more according to usual
chemical conventions.                 miguel
;
_cod_original_formula_weight 443.40
_cod_original_formula_units_Z 2
_cod_original_sg_symbol_H-M 'P -1 '
_cod_original_formula_sum 'C17 H27 F1 N3 Na1 O8'
_cod_database_code 7200858

loop_
_symmetry_equiv_pos_as_xyz
x,y,z
-x,-y,-z

loop_
_atom_site_label
_atom_site_type_symbol
_atom_site_fract_x
_atom_site_fract_y
_atom_site_fract_z
_atom_site_U_iso_or_equiv
_atom_site_occupancy
_atom_site_adp_type
_atom_site_refinement_flags_posn
_atom_site_refinement_flags_adp
_atom_site_refinement_flags_occupancy
_atom_site_disorder_assembly
_atom_site_disorder_group
_oxford_atom_site_special_shape
_atom_site_attached_hydrogens
C1 C 0.2285(5) 0.3691(5) 0.4612(4) 0.0215 1.0000 Uani D . . . . . .
C2 C 0.3851(5) 0.3526(6) 0.4728(5) 0.0231 1.0000 Uani D . . . . . .
C3 C 0.2882(5) 0.2324(5) 0.4334(5) 0.0208 1.0000 Uani D . . . . . .
C4 C 0.0460(5) 0.3132(5) 0.5752(4) 0.0184 1.0000 Uani D . . . . . .
C5 C 0.2396(5) 0.4594(5) 0.6614(5) 0.0192 1.0000 Uani D . . . . . .
C6 C 0.1963(5) 0.4783(5) 0.7670(4) 0.0181 1.0000 Uani D . . . . . .
C7 C 0.2845(5) 0.5734(5) 0.8569(4) 0.0201 1.0000 Uani D . . . . . .
C8 C 0.0717(5) 0.4067(5) 0.7839(4) 0.0173 1.0000 Uani D . . . . . .
C9 C -0.0035(5) 0.3251(5) 0.6802(4) 0.0175 1.0000 Uani D . . . . . .
C10 C -0.1265(6) 0.2506(6) 0.6878(5) 0.0210 1.0000 Uani D . . . . . .
C11 C -0.1969(5) 0.1762(5) 0.5928(5) 0.0212 1.0000 Uani D . . . . . .
C12 C -0.1529(5) 0.1657(5) 0.4846(4) 0.0201 1.0000 Uani D . . . . . .
C13 C -0.1646(6) 0.0548(6) 0.2908(5) 0.0255 1.0000 Uani D . . . . . .
C14 C -0.2493(6) -0.0568(6) 0.2090(5) 0.0290 1.0000 Uani D . . . . . .
C15 C -0.4651(5) 0.0168(6) 0.2656(5) 0.0250 1.0000 Uani D . . . . . .
C16 C -0.3843(6) 0.1288(6) 0.3462(5) 0.0289 1.0000 Uani D . . . . . .
C17 C -0.0297(5) 0.2365(5) 0.4779(5) 0.0204 1.0000 Uani D . . . . . .
O1 O 0.4107(4) 0.5955(4) 0.8488(3) 0.0273 1.0000 Uani D . . . . . .
O2 O 0.2260(4) 0.6307(4) 0.9331(3) 0.0251 1.0000 Uani D . . . . . .
O3 O 0.0260(4) 0.4108(4) 0.8776(3) 0.0255 1.0000 Uani D . . . . . .
N1 N 0.1721(4) 0.3804(4) 0.5688(4) 0.0170 1.0000 Uani D . . . . . .
N2 N -0.2314(4) 0.0830(4) 0.3910(4) 0.0208 1.0000 Uani D . . . . . .
N3 N -0.4018(5) -0.0189(5) 0.1637(4) 0.0265 1.0000 Uani D . . . . . .
F1 F -0.3115(3) 0.1004(3) 0.6058(3) 0.0296 1.0000 Uani D . . . . . .
Na1 Na 0.1723(2) 0.4563(2) 1.07331(18) 0.0270 1.0000 Uani . . . . . . .
O100 O 0.0613(4) 0.2838(4) 1.1679(3) 0.0326 1.0000 Uani . . . . . . .
O101 O 0.3701(4) 0.5497(4) 1.2209(3) 0.0275 1.0000 Uani . . . . . . .
O102 O 0.3483(4) 0.2866(4) 1.0248(3) 0.0325 1.0000 Uani . . . . . . .
O1031 O 0.1730(8) 0.0607(8) 1.0772(6) 0.0247(19) 0.5000 Uiso . . . 1 1 . .
O1032 O 0.0911(9) -0.0004(9) 1.0804(8) 0.043(2) 0.5000 Uiso . . . 1 2 . .
O104 O -0.3425(4) 0.1816(4) -0.0976(4) 0.0327 1.0000 Uani . . . . . . .
H11 H 0.1785 0.4229 0.3940 0.0255 1.0000 Uiso . . . . . . .
H21 H 0.4483 0.3507 0.5499 0.0274 1.0000 Uiso . . . . . . .
H22 H 0.4294 0.3984 0.4175 0.0274 1.0000 Uiso . . . . . . .
H31 H 0.2899 0.1537 0.4853 0.0249 1.0000 Uiso . . . . . . .
H32 H 0.2709 0.2014 0.3529 0.0249 1.0000 Uiso . . . . . . .
H51 H 0.3236 0.5056 0.6531 0.0224 1.0000 Uiso . . . . . . .
H101 H -0.1600 0.2526 0.7596 0.0261 1.0000 Uiso . . . . . . .
H131 H -0.0693 0.0212 0.3210 0.0300 1.0000 Uiso . . . . . . .
H132 H -0.1637 0.1394 0.2462 0.0300 1.0000 Uiso . . . . . . .
H141 H -0.2428 -0.1428 0.2529 0.0351 1.0000 Uiso . . . . . . .
H142 H -0.2075 -0.0696 0.1423 0.0351 1.0000 Uiso . . . . . . .
H151 H -0.5603 0.0503 0.2350 0.0292 1.0000 Uiso . . . . . . .
H152 H -0.4659 -0.0661 0.3121 0.0292 1.0000 Uiso . . . . . . .
H161 H -0.4267 0.1429 0.4123 0.0355 1.0000 Uiso . . . . . . .
H162 H -0.3887 0.2145 0.3021 0.0355 1.0000 Uiso . . . . . . .
H171 H 0.0036 0.2327 0.4062 0.0253 1.0000 Uiso . . . . . . .
H312 H -0.4101 0.0542 0.1148 0.0305 1.0000 Uiso . . . . . . .
H1001 H 0.0920 0.2079 1.1428 0.0497 1.0000 Uiso . . . . . . .
H1002 H -0.0170 0.3158 1.1310 0.0493 1.0000 Uiso . . . . . . .
H1011 H 0.3844 0.6279 1.1915 0.0434 1.0000 Uiso . . . . . . .
H1012 H 0.4366 0.5107 1.1962 0.0434 1.0000 Uiso . . . . . . .
H1021 H 0.3671 0.2561 0.9620 0.0494 1.0000 Uiso . . . . . . .
H1022 H 0.4264 0.3255 1.0496 0.0492 1.0000 Uiso . . . . . . .
H1031 H 0.2299 0.1241 1.0676 0.0408 0.5000 Uiso . . . 1 1 . .
H1032 H 0.1963 -0.0225 1.0737 0.0410 0.5000 Uiso . . . 1 1 . .
H1041 H -0.3324 0.2382 -0.0418 0.0529 1.0000 Uiso . . . . . . .
H1042 H -0.4185 0.1442 -0.0888 0.0529 1.0000 Uiso . . . . . . .

loop_
_atom_site_aniso_label
_atom_site_aniso_U_11
_atom_site_aniso_U_22
_atom_site_aniso_U_33
_atom_site_aniso_U_23
_atom_site_aniso_U_13
_atom_site_aniso_U_12
C1 0.021(3) 0.026(3) 0.017(3) 0.001(3) 0.003(3) -0.002(3)
C2 0.017(3) 0.032(4) 0.019(3) -0.001(3) 0.001(3) -0.002(3)
C3 0.020(3) 0.026(3) 0.016(3) -0.004(3) 0.003(3) 0.000(3)
C4 0.015(3) 0.015(3) 0.023(4) 0.000(3) -0.001(3) 0.002(3)
C5 0.020(3) 0.017(3) 0.019(4) -0.004(3) 0.001(3) 0.001(3)
C6 0.018(3) 0.022(3) 0.013(3) -0.003(3) 0.001(3) 0.004(3)
C7 0.020(4) 0.024(3) 0.015(3) 0.003(3) 0.001(3) 0.008(3)
C8 0.019(3) 0.023(3) 0.009(3) -0.004(3) 0.002(3) 0.011(3)
C9 0.021(3) 0.016(3) 0.017(3) 0.000(3) 0.006(3) 0.008(3)
C10 0.024(3) 0.021(3) 0.020(3) -0.003(3) 0.010(3) 0.005(3)
C11 0.019(3) 0.016(3) 0.031(4) 0.002(3) 0.011(3) 0.000(3)
C12 0.021(3) 0.015(3) 0.023(4) -0.002(3) 0.004(3) 0.004(3)
C13 0.022(3) 0.024(3) 0.028(4) 0.000(3) 0.001(3) -0.003(3)
C14 0.029(4) 0.026(4) 0.033(4) -0.005(3) 0.009(3) -0.001(3)
C15 0.018(3) 0.028(3) 0.026(4) -0.004(3) 0.000(3) 0.001(3)
C16 0.024(4) 0.025(3) 0.039(4) -0.004(3) 0.010(3) 0.000(3)
C17 0.022(3) 0.020(3) 0.022(3) -0.001(3) 0.009(3) 0.002(3)
O1 0.021(2) 0.035(2) 0.025(2) -0.0082(19) 0.0022(19) -0.0009(19)
O2 0.025(2) 0.028(2) 0.022(2) -0.0062(19) 0.0049(19) 0.0039(18)
O3 0.024(2) 0.034(2) 0.018(2) -0.0056(19) 0.0025(19) 0.0022(19)
N1 0.017(3) 0.016(3) 0.018(3) -0.001(2) 0.005(2) 0.006(2)
N2 0.017(3) 0.020(3) 0.026(3) -0.005(2) 0.007(2) 0.004(2)
N3 0.023(3) 0.027(3) 0.027(3) 0.007(2) -0.001(2) 0.000(2)
F1 0.0284(19) 0.0278(19) 0.036(2) -0.0059(15) 0.0134(16) -0.0070(16)
Na1 0.0219(12) 0.0389(14) 0.0196(13) -0.0060(10) 0.0030(10) -0.0055(10)
O100 0.020(2) 0.042(3) 0.033(2) 0.003(2) 0.0015(19) 0.0068(19)
O101 0.026(2) 0.027(2) 0.030(2) -0.0014(18) 0.0063(19) 0.0025(18)
O102 0.026(2) 0.039(3) 0.031(2) -0.014(2) 0.0016(19) -0.0048(19)
O104 0.036(2) 0.028(2) 0.036(3) -0.009(2) 0.011(2) -0.002(2)

loop_
_atom_type_symbol
_atom_type_scat_dispersion_real
_atom_type_scat_dispersion_imag
_atom_type_scat_Cromer_Mann_a1
_atom_type_scat_Cromer_Mann_b1
_atom_type_scat_Cromer_Mann_a2
_atom_type_scat_Cromer_Mann_b2
_atom_type_scat_Cromer_Mann_a3
_atom_type_scat_Cromer_Mann_b3
_atom_type_scat_Cromer_Mann_a4
_atom_type_scat_Cromer_Mann_b4
_atom_type_scat_Cromer_Mann_c
_atom_type_scat_source
C 0.0033 0.0016 2.3100 20.8439 1.0200 10.2075 1.5886 0.5687 0.8650 51.6512 0.2156 'International Tables Vol C 4.2.6.8 and 6.1.1.4'
H 0.0000 0.0000 0.4930 10.5109 0.3229 26.1257 0.1402 3.1424 0.0408 57.7998 0.0030 'International Tables Vol C 4.2.6.8 and 6.1.1.4'
N 0.0061 0.0033 12.2126 0.0057 3.1322 9.8933 2.0125 28.9975 1.1663 0.5826 -11.5290 'International Tables Vol C 4.2.6.8 and 6.1.1.4'
O 0.0106 0.0060 3.0485 13.2771 2.2868 5.7011 1.5463 0.3239 0.8670 32.9089 0.2508 'International Tables Vol C 4.2.6.8 and 6.1.1.4'
F 0.0171 0.0103 3.5392 10.2825 2.6412 4.2944 1.5170 0.2615 1.0243 26.1476 0.2776 'International Tables Vol C 4.2.6.8 and 6.1.1.4'
Na 0.0362 0.0249 4.7626 3.2850 3.1736 8.8422 1.2674 0.3136 1.1128 129.4240 0.6760 'International Tables Vol C 4.2.6.8 and 6.1.1.4'

loop_
_geom_angle_atom_site_label_1
_geom_angle_site_symmetry_1
_geom_angle_atom_site_label_2
_geom_angle_site_symmetry_2
_geom_angle_atom_site_label_3
_geom_angle_site_symmetry_3
_geom_angle
_geom_angle_publ_flag
C3 . C1 . C2 . 60.6(3) yes
C3 . C1 . N1 . 118.9(4) yes
C2 . C1 . N1 . 119.8(4) yes
C3 . C1 . H11 . 115.5 no
C2 . C1 . H11 . 115.5 no
N1 . C1 . H11 . 115.5 no
C1 . C3 . C2 . 60.1(3) yes
C1 . C3 . H31 . 120.0 no
C2 . C3 . H31 . 120.0 no
C1 . C3 . H32 . 120.0 no
C2 . C3 . H32 . 120.0 no
H31 . C3 . H32 . 109.5 no
C3 . C2 . C1 . 59.3(3) yes
C3 . C2 . H21 . 120.1 no
C1 . C2 . H21 . 120.1 no
C3 . C2 . H22 . 120.2 no
C1 . C2 . H22 . 120.2 no
H21 . C2 . H22 . 109.4 no
C9 . C4 . C17 . 120.7(4) yes
C9 . C4 . N1 . 118.7(4) yes
C17 . C4 . N1 . 120.6(4) yes
C6 . C5 . N1 . 125.2(4) yes
C6 . C5 . H51 . 117.4 no
N1 . C5 . H51 . 117.4 no
C5 . C6 . C7 . 116.6(4) yes
C5 . C6 . C8 . 118.9(4) yes
C7 . C6 . C8 . 124.5(4) yes
C6 . C7 . O1 . 117.8(4) yes
C6 . C7 . O2 . 118.0(4) yes
O1 . C7 . O2 . 124.1(4) yes
C6 . C8 . C9 . 115.1(4) yes
C6 . C8 . O3 . 124.7(4) yes
C9 . C8 . O3 . 120.3(4) yes
C8 . C9 . C4 . 122.4(4) yes
C8 . C9 . C10 . 119.5(4) yes
C4 . C9 . C10 . 118.0(4) yes
C9 . C10 . C11 . 119.9(4) yes
C9 . C10 . H101 . 120.0 no
C11 . C10 . H101 . 120.1 no
C10 . C11 . C12 . 123.5(4) yes
C10 . C11 . F1 . 118.0(4) yes
C12 . C11 . F1 . 118.3(4) yes
C11 . C12 . C17 . 116.6(4) yes
C11 . C12 . N2 . 119.6(4) yes
C17 . C12 . N2 . 123.8(4) yes
C14 . C13 . N2 . 109.8(4) yes
C14 . C13 . H131 . 109.4 no
N2 . C13 . H131 . 109.4 no
C14 . C13 . H132 . 109.4 no
N2 . C13 . H132 . 109.4 no
H131 . C13 . H132 . 109.5 no
C13 . C14 . N3 . 113.8(4) yes
C13 . C14 . H141 . 108.4 no
N3 . C14 . H141 . 108.3 no
C13 . C14 . H142 . 108.4 no
N3 . C14 . H142 . 108.4 no
H141 . C14 . H142 . 109.5 no
C16 . C15 . N3 . 113.4(4) yes
C16 . C15 . H151 . 108.4 no
N3 . C15 . H151 . 108.5 no
C16 . C15 . H152 . 108.5 no
N3 . C15 . H152 . 108.5 no
H151 . C15 . H152 . 109.5 no
C15 . C16 . N2 . 110.0(4) yes
C15 . C16 . H161 . 109.4 no
N2 . C16 . H161 . 109.3 no
C15 . C16 . H162 . 109.4 no
N2 . C16 . H162 . 109.3 no
H161 . C16 . H162 . 109.5 no
C4 . C17 . C12 . 121.1(4) yes
C4 . C17 . H171 . 119.5 no
C12 . C17 . H171 . 119.4 no
C7 . O2 . Na1 . 111.2(3) yes
Na1 2_567 O3 . C8 . 131.3(3) yes
Na1 2_567 O3 . Na1 . 90.37(14) yes
C8 . O3 . Na1 . 124.1(3) yes
C1 . N1 . C4 . 120.4(4) yes
C1 . N1 . C5 . 120.0(4) yes
C4 . N1 . C5 . 119.6(4) yes
C16 . N2 . C13 . 110.7(4) yes
C16 . N2 . C12 . 114.7(4) yes
C13 . N2 . C12 . 116.3(4) yes
C14 . N3 . C15 . 109.3(4) yes
C14 . N3 . H312 . 109.5 no
C15 . N3 . H312 . 109.5 no
O3 . Na1 . O3 2_567 89.63(15) yes
O3 . Na1 . O2 . 71.75(13) yes
O3 2_567 Na1 . O2 . 96.07(15) yes
O3 . Na1 . O100 . 93.53(14) yes
O3 2_567 Na1 . O100 . 77.61(14) yes
O2 . Na1 . O100 . 164.18(15) yes
O3 . Na1 . O101 . 157.51(15) yes
O3 2_567 Na1 . O101 . 100.06(14) yes
O2 . Na1 . O101 . 86.97(14) yes
O100 . Na1 . O101 . 108.31(15) yes
O3 . Na1 . O102 . 87.03(14) yes
O3 2_567 Na1 . O102 . 170.35(15) yes
O2 . Na1 . O102 . 91.49(15) yes
O100 . Na1 . O102 . 93.55(15) yes
O101 . Na1 . O102 . 86.30(14) yes
Na1 . O100 . H1001 . 101.8 no
Na1 . O100 . H1002 . 88.7 no
H1001 . O100 . H1002 . 117.7 no
Na1 . O101 . H1011 . 103.6 no
Na1 . O101 . H1012 . 97.8 no
H1011 . O101 . H1012 . 92.0 no
Na1 . O102 . H1021 . 135.4 no
Na1 . O102 . H1022 . 103.7 no
H1021 . O102 . H1022 . 95.6 no
H1031 . O1031 . H1032 . 119.7 no
H1041 . O104 . H1042 . 98.3 no

loop_
_geom_bond_atom_site_label_1
_geom_bond_site_symmetry_1
_geom_bond_atom_site_label_2
_geom_bond_site_symmetry_2
_geom_bond_distance
_geom_bond_publ_flag
C1 . C3 . 1.474(6) yes
C1 . C2 . 1.487(7) yes
C1 . N1 . 1.461(6) yes
C1 . H11 . 0.950 no
C2 . C3 . 1.494(7) yes
C2 . H21 . 0.951 no
C2 . H22 . 0.950 no
C3 . H31 . 0.950 no
C3 . H32 . 0.950 no
C4 . C9 . 1.397(7) yes
C4 . C17 . 1.402(7) yes
C4 . N1 . 1.399(6) yes
C5 . C6 . 1.380(7) yes
C5 . N1 . 1.351(6) yes
C5 . H51 . 0.950 no
C6 . C7 . 1.496(7) yes
C6 . C8 . 1.441(6) yes
C7 . O1 . 1.261(6) yes
C7 . O2 . 1.264(6) yes
C8 . C9 . 1.475(6) yes
C8 . O3 . 1.252(5) yes
C9 . C10 . 1.411(7) yes
C10 . C11 . 1.355(7) yes
C10 . H101 . 0.950 no
C11 . C12 . 1.404(7) yes
C11 . F1 . 1.365(5) yes
C12 . C17 . 1.391(7) yes
C12 . N2 . 1.415(6) yes
C13 . C14 . 1.538(7) yes
C13 . N2 . 1.464(7) yes
C13 . H131 . 0.950 no
C13 . H132 . 0.950 no
C14 . N3 . 1.476(7) yes
C14 . H141 . 0.950 no
C14 . H142 . 0.950 no
C15 . C16 . 1.518(7) yes
C15 . N3 . 1.474(7) yes
C15 . H151 . 0.951 no
C15 . H152 . 0.949 no
C16 . N2 . 1.497(6) yes
C16 . H161 . 0.950 no
C16 . H162 . 0.950 no
C17 . H171 . 0.950 no
O2 . Na1 . 2.445(4) yes
O3 . Na1 2_567 2.442(4) yes
O3 . Na1 . 2.406(4) yes
N3 . H312 . 0.881 no
Na1 . O100 . 2.362(4) yes
Na1 . O101 . 2.425(4) yes
Na1 . O102 . 2.472(4) yes
O100 . H1001 . 0.851 no
O100 . H1002 . 0.826 no
O101 . H1011 . 0.840 no
O101 . H1012 . 0.838 no
O102 . H1021 . 0.835 no
O102 . H1022 . 0.834 no
O1031 . H1031 . 0.845 no
O1031 . H1032 . 0.820 no
O104 . H1041 . 0.828 no
O104 . H1042 . 0.846 no
